data_2220542
loop_
_publ_author_name
'Li, Hao-Yuan'
'Liu, Bo-Nian'
'Tang, Shi-Gui'
'Guo, Cheng'

_publ_section_title
;
 Ethyl 4-anilino-3-nitrobenzoate
;
_journal_coeditor_code HK2595
_journal_issue 1
_journal_name_full 'Acta Crystallographica Section E'
_journal_page_first o91
_journal_paper_doi 10.1107/S1600536808041329
_journal_volume 65
_journal_year 2009
_chemical_formula_iupac 'C15 H14 N2 O4'
_chemical_formula_moiety 'C15 H14 N2 O4'
_chemical_formula_sum 'C15 H14 N2 O4'
_chemical_formula_weight 286.28
_chemical_name_systematic
;
Ethyl 4-anilino-3-nitrobenzoate
;
_space_group_IT_number 14
_symmetry_cell_setting monoclinic
_symmetry_space_group_name_Hall '-P 2yn'
_symmetry_space_group_name_H-M 'P 1 21/n 1'
_atom_sites_solution_hydrogens geom
_atom_sites_solution_primary direct
_atom_sites_solution_secondary difmap
_audit_creation_method SHELXL-97
_cell_angle_alpha 90.00
_cell_angle_beta 105.05(3)
_cell_angle_gamma 90.00
_cell_formula_units_Z 4
_cell_length_a 10.683(2)
_cell_length_b 9.905(2)
_cell_length_c 13.698(3)
_cell_measurement_reflns_used 25
_cell_measurement_temperature 294(2)
_cell_measurement_theta_max 13
_cell_measurement_theta_min 10
_cell_volume 1399.7(5)
_computing_cell_refinement 'CAD-4 Software (Enraf--Nonius, 1989)'
_computing_data_collection 'CAD-4 Software (Enraf--Nonius, 1989)'
_computing_data_reduction 'XCAD4 (Harms & Wocadlo, 1995)'
_computing_molecular_graphics 'Ortep3 for Windows (Farrugia, 1997)'
_computing_publication_material 'SHELXL97 (Sheldrick, 2008)'
_computing_structure_refinement 'SHELXL97 (Sheldrick, 2008)'
_computing_structure_solution 'SHELXS97 (Sheldrick, 2008)'
_diffrn_ambient_temperature 294(2)
_diffrn_measured_fraction_theta_full 1.000
_diffrn_measured_fraction_theta_max 1.000
_diffrn_measurement_device_type 'Enraf-Nonius CAD-4 diffractometer'
_diffrn_measurement_method '\w/2\q scans'
_diffrn_radiation_monochromator graphite
_diffrn_radiation_source 'fine-focus sealed tube'
_diffrn_radiation_type MoK\a
_diffrn_radiation_wavelength 0.71073
_diffrn_reflns_av_R_equivalents 0.0510
_diffrn_reflns_av_sigmaI/netI 0.0443
_diffrn_reflns_limit_h_max 12
_diffrn_reflns_limit_h_min -12
_diffrn_reflns_limit_k_max 11
_diffrn_reflns_limit_k_min 0
_diffrn_reflns_limit_l_max 16
_diffrn_reflns_limit_l_min 0
_diffrn_reflns_number 2647
_diffrn_reflns_theta_full 25.16
_diffrn_reflns_theta_max 25.16
_diffrn_reflns_theta_min 2.17
_diffrn_standards_decay_% 0
_diffrn_standards_interval_time 120
_diffrn_standards_number 3
_exptl_absorpt_coefficient_mu 0.100
_exptl_absorpt_correction_T_max 0.9802
_exptl_absorpt_correction_T_min 0.9706
_exptl_absorpt_correction_type psi-scan
_exptl_absorpt_process_details '(North <i>et al.</i>,  1968)'
_exptl_crystal_colour colorless
_exptl_crystal_density_diffrn 1.358
_exptl_crystal_density_method 'not measured'
_exptl_crystal_description block
_exptl_crystal_F_000 600
_exptl_crystal_size_max 0.30
_exptl_crystal_size_mid 0.20
_exptl_crystal_size_min 0.20
_refine_diff_density_max 0.311
_refine_diff_density_min -0.324
_refine_ls_extinction_method none
_refine_ls_goodness_of_fit_ref 1.003
_refine_ls_hydrogen_treatment constr
_refine_ls_matrix_type full
_refine_ls_number_parameters 190
_refine_ls_number_reflns 2508
_refine_ls_number_restraints 0
_refine_ls_restrained_S_all 1.003
_refine_ls_R_factor_all 0.1185
_refine_ls_R_factor_gt 0.0706
_refine_ls_shift/su_max 0.000
_refine_ls_shift/su_mean 0.000
_refine_ls_structure_factor_coef Fsqd
_refine_ls_weighting_details 'calc w=1/[\s^2^(Fo^2^)+(0.0500P)^2^+3.4000P] where P=(Fo^2^+2Fc^2^)/3'
_refine_ls_weighting_scheme calc
_refine_ls_wR_factor_gt 0.1540
_refine_ls_wR_factor_ref 0.1992
_reflns_number_gt 1519
_reflns_number_total 2508
_reflns_threshold_expression I>2\s(I)
_cod_data_source_file hk2595.cif
_cod_data_source_block I
_cod_original_sg_symbol_H-M 'P 21/n'
_cod_database_code 2220542
_cod_database_fobs_code 2220542

loop_
_symmetry_equiv_pos_as_xyz
'x, y, z'
'-x+1/2, y+1/2, -z+1/2'
'-x, -y, -z'
'x-1/2, -y-1/2, z-1/2'

loop_
_atom_site_type_symbol
_atom_site_label
_atom_site_fract_x
_atom_site_fract_y
_atom_site_fract_z
_atom_site_U_iso_or_equiv
_atom_site_adp_type
_atom_site_calc_flag
_atom_site_refinement_flags
_atom_site_occupancy
_atom_site_disorder_assembly
_atom_site_disorder_group
O O1 0.0229(3) 0.1219(3) 0.2353(2) 0.0602(9) Uani d . 1 . .
O O2 0.1935(2) -0.0076(3) 0.2291(2) 0.0605(8) Uani d . 1 . .
O O3 -0.0506(3) -0.4222(3) -0.1083(3) 0.0705(10) Uani d . 1 . .
O O4 0.1353(3) -0.3433(4) -0.0297(3) 0.0852(12) Uani d . 1 . .
N N1 0.0155(3) -0.3404(4) -0.0480(3) 0.0560(9) Uani d . 1 . .
N N2 -0.2640(3) -0.2968(4) -0.1003(2) 0.0523(9) Uani d . 1 . .
H H2A -0.2321 -0.3625 -0.1271 0.063 Uiso calc R 1 . .
C C1 0.0290(5) 0.2946(6) 0.3560(4) 0.0943(19) Uani d . 1 . .
H H1A 0.0836 0.3471 0.4092 0.141 Uiso calc R 1 . .
H H1B -0.0328 0.2455 0.3820 0.141 Uiso calc R 1 . .
H H1C -0.0159 0.3535 0.3027 0.141 Uiso calc R 1 . .
C C2 0.1084(4) 0.1999(5) 0.3166(4) 0.0683(14) Uani d . 1 . .
H H2B 0.1541 0.1399 0.3700 0.082 Uiso calc R 1 . .
H H2C 0.1718 0.2486 0.2909 0.082 Uiso calc R 1 . .
C C3 0.0774(4) 0.0183(4) 0.2003(3) 0.0489(10) Uani d . 1 . .
C C4 -0.0131(3) -0.0606(4) 0.1202(3) 0.0464(10) Uani d . 1 . .
C C5 0.0350(3) -0.1607(4) 0.0723(3) 0.0452(10) Uani d . 1 . .
H H5A 0.1238 -0.1764 0.0897 0.054 Uiso calc R 1 . .
C C6 -0.0450(3) -0.2399(4) -0.0018(3) 0.0434(9) Uani d . 1 . .
C C7 -0.1821(3) -0.2191(4) -0.0295(3) 0.0438(9) Uani d . 1 . .
C C8 -0.2275(3) -0.1155(4) 0.0203(3) 0.0486(10) Uani d . 1 . .
H H8A -0.3161 -0.0984 0.0034 0.058 Uiso calc R 1 . .
C C9 -0.1479(3) -0.0370(4) 0.0934(3) 0.0465(10) Uani d . 1 . .
H H9A -0.1827 0.0313 0.1249 0.056 Uiso calc R 1 . .
C C10 -0.4030(3) -0.2732(5) -0.1322(3) 0.0526(11) Uani d . 1 . .
C C11 -0.4831(4) -0.3588(6) -0.1004(4) 0.0754(15) Uani d . 1 . .
H H11A -0.4487 -0.4284 -0.0559 0.090 Uiso calc R 1 . .
C C12 -0.6166(5) -0.3428(7) -0.1342(5) 0.0907(19) Uani d . 1 . .
H H12A -0.6722 -0.4012 -0.1127 0.109 Uiso calc R 1 . .
C C13 -0.6650(4) -0.2397(7) -0.1995(5) 0.096(2) Uani d . 1 . .
H H13A -0.7543 -0.2280 -0.2219 0.115 Uiso calc R 1 . .
C C14 -0.5848(4) -0.1536(6) -0.2324(4) 0.0854(18) Uani d . 1 . .
H H14A -0.6199 -0.0841 -0.2768 0.103 Uiso calc R 1 . .
C C15 -0.4501(4) -0.1691(5) -0.1999(4) 0.0654(13) Uani d . 1 . .
H H15B -0.3944 -0.1122 -0.2226 0.078 Uiso calc R 1 . .

loop_
_atom_site_aniso_label
_atom_site_aniso_U_11
_atom_site_aniso_U_22
_atom_site_aniso_U_33
_atom_site_aniso_U_12
_atom_site_aniso_U_13
_atom_site_aniso_U_23
O1 0.0423(16) 0.0602(19) 0.0576(18) -0.0073(14) -0.0236(13) -0.0105(15)
O2 0.0306(14) 0.075(2) 0.0604(18) -0.0033(14) -0.0167(12) 0.0023(16)
O3 0.0482(17) 0.067(2) 0.080(2) 0.0093(16) -0.0131(16) -0.0220(18)
O4 0.0283(15) 0.115(3) 0.104(3) 0.0123(17) 0.0021(16) -0.016(2)
N1 0.0367(18) 0.069(2) 0.056(2) 0.0118(18) -0.0003(16) -0.0016(19)
N2 0.0263(16) 0.066(2) 0.056(2) -0.0001(15) -0.0046(14) -0.0167(18)
C1 0.090(4) 0.092(4) 0.082(4) -0.013(3) -0.013(3) -0.026(3)
C2 0.057(3) 0.068(3) 0.061(3) -0.013(2) -0.018(2) -0.017(3)
C3 0.040(2) 0.053(3) 0.042(2) -0.0083(19) -0.0115(17) 0.009(2)
C4 0.0278(18) 0.052(2) 0.045(2) -0.0041(17) -0.0165(16) 0.0055(19)
C5 0.0262(18) 0.052(2) 0.046(2) -0.0026(17) -0.0117(16) 0.0101(19)
C6 0.0299(18) 0.053(2) 0.041(2) 0.0049(17) -0.0023(16) 0.0030(18)
C7 0.0240(17) 0.049(2) 0.048(2) -0.0009(17) -0.0090(15) -0.0001(19)
C8 0.0233(17) 0.060(3) 0.053(2) 0.0000(17) -0.0071(16) -0.001(2)
C9 0.0327(19) 0.052(2) 0.047(2) -0.0006(17) -0.0021(16) -0.0051(19)
C10 0.0226(18) 0.068(3) 0.057(3) -0.0039(19) -0.0082(17) -0.023(2)
C11 0.047(3) 0.107(4) 0.072(3) -0.015(3) 0.014(2) -0.016(3)
C12 0.048(3) 0.118(5) 0.114(5) -0.026(3) 0.036(3) -0.033(4)
C13 0.024(2) 0.127(6) 0.122(5) -0.009(3) -0.006(3) -0.064(5)
C14 0.039(3) 0.098(4) 0.097(4) 0.016(3) -0.022(3) -0.030(3)
C15 0.033(2) 0.059(3) 0.089(3) 0.002(2) -0.013(2) -0.008(3)

loop_
_atom_type_symbol
_atom_type_description
_atom_type_scat_dispersion_real
_atom_type_scat_dispersion_imag
_atom_type_scat_source
C C 0.0033 0.0016 'International Tables Vol C Tables 4.2.6.8 and 6.1.1.4'
H H 0.0000 0.0000 'International Tables Vol C Tables 4.2.6.8 and 6.1.1.4'
N N 0.0061 0.0033 'International Tables Vol C Tables 4.2.6.8 and 6.1.1.4'
O O 0.0106 0.0060 'International Tables Vol C Tables 4.2.6.8 and 6.1.1.4'

loop_
_geom_angle_atom_site_label_1
_geom_angle_atom_site_label_2
_geom_angle_atom_site_label_3
_geom_angle_site_symmetry_1
_geom_angle_site_symmetry_3
_geom_angle
_geom_angle_publ_flag
C3 O1 C2 . . 115.9(3) ?
O3 N1 O4 . . 120.0(4) ?
O3 N1 C6 . . 120.6(3) ?
O4 N1 C6 . . 119.4(4) ?
C7 N2 C10 . . 122.7(3) ?
C7 N2 H2A . . 118.7 ?
C10 N2 H2A . . 118.7 ?
C2 C1 H1A . . 109.5 ?
C2 C1 H1B . . 109.5 ?
C2 C1 H1C . . 109.5 ?
H1A C1 H1B . . 109.5 ?
H1A C1 H1C . . 109.5 ?
H1B C1 H1C . . 109.5 ?
O1 C2 H2B . . 110.0 ?
O1 C2 H2C . . 110.0 ?
C1 C2 O1 . . 108.3(4) ?
C1 C2 H2B . . 110.0 ?
C1 C2 H2C . . 110.0 ?
H2B C2 H2C . . 108.4 ?
O1 C3 C4 . . 114.3(3) ?
O2 C3 O1 . . 123.1(4) ?
O2 C3 C4 . . 122.6(4) ?
C5 C4 C9 . . 118.9(3) ?
C5 C4 C3 . . 119.0(3) ?
C9 C4 C3 . . 122.1(4) ?
C4 C5 C6 . . 121.8(3) ?
C4 C5 H5A . . 119.1 ?
C6 C5 H5A . . 119.1 ?
N1 C6 C7 . . 122.4(3) ?
C5 C6 N1 . . 117.2(3) ?
C5 C6 C7 . . 120.5(4) ?
N2 C7 C8 . . 121.7(3) ?
N2 C7 C6 . . 122.1(4) ?
C8 C7 C6 . . 116.1(3) ?
C7 C8 H8A . . 118.4 ?
C9 C8 C7 . . 123.2(3) ?
C9 C8 H8A . . 118.4 ?
C4 C9 H9A . . 120.3 ?
C8 C9 C4 . . 119.5(4) ?
C8 C9 H9A . . 120.3 ?
C11 C10 C15 . . 122.0(4) ?
C11 C10 N2 . . 118.9(4) ?
C15 C10 N2 . . 119.0(4) ?
C10 C11 C12 . . 120.1(6) ?
C10 C11 H11A . . 120.0 ?
C12 C11 H11A . . 120.0 ?
C11 C12 H12A . . 120.5 ?
C13 C12 C11 . . 118.9(5) ?
C13 C12 H12A . . 120.5 ?
C12 C13 H13A . . 119.4 ?
C14 C13 C12 . . 121.3(5) ?
C14 C13 H13A . . 119.4 ?
C13 C14 C15 . . 120.5(6) ?
C13 C14 H14A . . 119.8 ?
C15 C14 H14A . . 119.8 ?
C10 C15 C14 . . 117.2(5) ?
C10 C15 H15B . . 121.4 ?
C14 C15 H15B . . 121.4 ?

loop_
_geom_bond_atom_site_label_1
_geom_bond_atom_site_label_2
_geom_bond_site_symmetry_2
_geom_bond_distance
_geom_bond_publ_flag
O1 C2 . 1.463(5) ?
O1 C3 . 1.329(5) ?
O2 C3 . 1.227(4) ?
N1 O3 . 1.239(4) ?
N1 O4 . 1.240(4) ?
N1 C6 . 1.422(5) ?
N2 C7 . 1.363(5) ?
N2 C10 . 1.454(4) ?
N2 H2A . 0.8600 ?
C1 C2 . 1.458(7) ?
C1 H1A . 0.9600 ?
C1 H1B . 0.9600 ?
C1 H1C . 0.9600 ?
C2 H2B . 0.9700 ?
C2 H2C . 0.9700 ?
C3 C4 . 1.483(5) ?
C4 C5 . 1.360(6) ?
C4 C9 . 1.410(5) ?
C5 C6 . 1.387(5) ?
C5 H5A . 0.9300 ?
C6 C7 . 1.429(5) ?
C7 C8 . 1.387(5) ?
C8 C9 . 1.374(5) ?
C8 H8A . 0.9300 ?
C9 H9A . 0.9300 ?
C10 C11 . 1.354(6) ?
C10 C15 . 1.390(6) ?
C11 C12 . 1.390(7) ?
C11 H11A . 0.9300 ?
C12 C13 . 1.367(9) ?
C12 H12A . 0.9300 ?
C13 C14 . 1.366(8) ?
C13 H13A . 0.9300 ?
C14 C15 . 1.400(6) ?
C14 H14A . 0.9300 ?
C15 H15B . 0.9300 ?

loop_
_geom_hbond_atom_site_label_D
_geom_hbond_atom_site_label_H
_geom_hbond_atom_site_label_A
_geom_hbond_site_symmetry_A
_geom_hbond_distance_DH
_geom_hbond_distance_HA
_geom_hbond_distance_DA
_geom_hbond_angle_DHA
N2 H2A O3 . 0.86 1.98 2.623(5) 131
N2 H2A O2 4_555 0.86 2.31 2.978(4) 134

loop_
_geom_torsion_atom_site_label_1
_geom_torsion_atom_site_label_2
_geom_torsion_atom_site_label_3
_geom_torsion_atom_site_label_4
_geom_torsion_site_symmetry_1
_geom_torsion_site_symmetry_2
_geom_torsion_site_symmetry_3
_geom_torsion_site_symmetry_4
_geom_torsion
_geom_torsion_publ_flag
C3 O1 C2 C1 . . . . -171.2(4) ?
C2 O1 C3 O2 . . . . -4.1(6) ?
C2 O1 C3 C4 . . . . 178.3(4) ?
O2 C3 C4 C5 . . . . -3.9(6) ?
O1 C3 C4 C5 . . . . 173.7(4) ?
O2 C3 C4 C9 . . . . 174.8(4) ?
O1 C3 C4 C9 . . . . -7.6(5) ?
C9 C4 C5 C6 . . . . -0.2(6) ?
C3 C4 C5 C6 . . . . 178.6(4) ?
C4 C5 C6 N1 . . . . 179.1(4) ?
C4 C5 C6 C7 . . . . -0.6(6) ?
O3 N1 C6 C5 . . . . 173.7(4) ?
O4 N1 C6 C5 . . . . -8.2(6) ?
O3 N1 C6 C7 . . . . -6.6(6) ?
O4 N1 C6 C7 . . . . 171.5(4) ?
C10 N2 C7 C8 . . . . 3.1(6) ?
C10 N2 C7 C6 . . . . -177.4(4) ?
C5 C6 C7 N2 . . . . -178.5(4) ?
N1 C6 C7 N2 . . . . 1.8(6) ?
C5 C6 C7 C8 . . . . 1.1(6) ?
N1 C6 C7 C8 . . . . -178.6(4) ?
N2 C7 C8 C9 . . . . 178.7(4) ?
C6 C7 C8 C9 . . . . -0.9(6) ?
C7 C8 C9 C4 . . . . 0.1(6) ?
C5 C4 C9 C8 . . . . 0.4(6) ?
C3 C4 C9 C8 . . . . -178.4(4) ?
C7 N2 C10 C11 . . . . -106.2(5) ?
C7 N2 C10 C15 . . . . 78.1(5) ?
C15 C10 C11 C12 . . . . -1.0(7) ?
N2 C10 C11 C12 . . . . -176.6(4) ?
C10 C11 C12 C13 . . . . -0.1(8) ?
C11 C12 C13 C14 . . . . 0.5(9) ?
C12 C13 C14 C15 . . . . 0.1(8) ?
C11 C10 C15 C14 . . . . 1.6(7) ?
N2 C10 C15 C14 . . . . 177.2(4) ?
C13 C14 C15 C10 . . . . -1.1(7) ?

loop_
_cod_related_entry_id
_cod_related_entry_database
_cod_related_entry_code
1 ChemSpider 24741365
